data_4316107
loop_
_publ_author_name
'Rie Shibata'
'Hidetake Seino'
'Shunpei Fujii'
'Yasushi Mizobe'

_publ_section_title
;
 Core Conversion Reactions of the Cubane-Type Metal-Sulfido Clusters:
 Shape Shift, Contraction, and Expansion of the MM'Re2S4 Cubanes (M = Ir,
 Rh, Ru; M' = Pt, Pd)
;
_journal_name_full 'Inorganic Chemistry'
_journal_page_first 6889
_journal_page_last 6896
_journal_paper_doi 10.1021/ic100339f
_journal_volume 49
_journal_year 2010
_chemical_formula_moiety 'C98 H111 Ir P4 Pd4 Re2 S8 Si4 '
_chemical_formula_sum 'C98 H111 Ir P4 Pd4 Re2 S8 Si4'
_chemical_formula_weight 2771.91
_space_group_IT_number 2
_symmetry_cell_setting triclinic
_symmetry_Int_Tables_number 2
_symmetry_space_group_name_Hall '-P 1'
_symmetry_space_group_name_H-M 'P -1'
_audit_creation_date 2006-10-02
_audit_creation_method 'by CrystalStructure 3.6.0'
_cell_angle_alpha 71.615(7)
_cell_angle_beta 81.275(10)
_cell_angle_gamma 75.918(9)
_cell_formula_units_Z 2
_cell_length_a 15.550(4)
_cell_length_b 15.646(4)
_cell_length_c 24.209(6)
_cell_measurement_reflns_used 19526
_cell_measurement_temperature 293.1
_cell_measurement_theta_max 27.9
_cell_measurement_theta_min 3.1
_cell_volume 5403(2)
_computing_cell_refinement CrystalClear
_computing_data_collection CrystalClear
_computing_data_reduction CrystalStructure
_computing_publication_material 'CrystalStructure 3.6.0'
_computing_structure_refinement CRYSTALS
_computing_structure_solution 'DIRDIF99 (PATTY)'
_diffrn_ambient_temperature 293.1
_diffrn_detector_area_resol_mean 14.62
_diffrn_measured_fraction_theta_full 0.9882
_diffrn_measured_fraction_theta_max 0.9882
_diffrn_measurement_device_type 'Rigaku Mercury'
_diffrn_measurement_method \w
_diffrn_radiation_type 'Mo K\a'
_diffrn_radiation_wavelength 0.7107
_diffrn_reflns_av_R_equivalents 0.035
_diffrn_reflns_limit_h_max 20
_diffrn_reflns_limit_h_min -15
_diffrn_reflns_limit_k_max 20
_diffrn_reflns_limit_k_min -16
_diffrn_reflns_limit_l_max 31
_diffrn_reflns_limit_l_min -20
_diffrn_reflns_number 45506
_diffrn_reflns_theta_full 27.88
_diffrn_reflns_theta_max 27.88
_exptl_absorpt_coefficient_mu 4.412
_exptl_absorpt_correction_T_max 0.802
_exptl_absorpt_correction_T_min 0.501
_exptl_absorpt_correction_type multi-scan
_exptl_absorpt_process_details 'Jacobson, R. (1998) Private communication'
_exptl_crystal_colour darkbrown
_exptl_crystal_density_diffrn 1.704
_exptl_crystal_density_method 'not measured'
_exptl_crystal_description platelet
_exptl_crystal_F_000 2708.00
_exptl_crystal_size_max 0.30
_exptl_crystal_size_mid 0.20
_exptl_crystal_size_min 0.05
_refine_diff_density_max 3.75
_refine_diff_density_min -2.38
_refine_ls_extinction_method none
_refine_ls_goodness_of_fit_ref 1.013
_refine_ls_hydrogen_treatment refall
_refine_ls_number_parameters 1177
_refine_ls_number_reflns 25484
_refine_ls_R_factor_gt 0.0630
_refine_ls_shift/su_max 0.0070
_refine_ls_structure_factor_coef Fsqd
_refine_ls_weighting_details 'w = 1/[0.0010Fo^2^ + 1.8000\s(Fo^2^) + 0.1000]/(4Fo^2^)'
_refine_ls_weighting_scheme calc
_refine_ls_wR_factor_ref 0.1490
_reflns_number_gt 18411
_reflns_number_total 25484
_reflns_threshold_expression F^2^>2.0\s(F^2^)
_cod_data_source_file ic100339f_si_001_4.cif
_cod_data_source_block '__[{Re(S2C2TMS2)}2(Cp*Ir){Pd(PPh3)}4S4]'
_cod_original_cell_volume 5403.3(24)
_cod_original_formula_sum 'C98 H111 Ir P4 Pd4 Re2 S8 Si4 '
_cod_database_code 4316107

loop_
_symmetry_equiv_pos_site_id
_symmetry_equiv_pos_as_xyz
1 +X,+Y,+Z
2 -X,-Y,-Z

loop_
_atom_site_label
_atom_site_type_symbol
_atom_site_fract_x
_atom_site_fract_y
_atom_site_fract_z
_atom_site_U_iso_or_equiv
_atom_site_adp_type
_atom_site_occupancy
_atom_site_symmetry_multiplicity
_atom_site_calc_flag
_atom_site_refinement_flags
_atom_site_disorder_assembly
_atom_site_disorder_group
Ir(1) Ir 0.59652(2) 0.56164(2) 0.16976(2) 0.03860(9) Uani 1.00 1 d . . .
Re(1) Re 0.53240(2) 0.42180(2) 0.261280(10) 0.03359(8) Uani 1.00 1 d . . .
Re(2) Re 0.41146(2) 0.59375(2) 0.194040(10) 0.03155(8) Uani 1.00 1 d . . .
Pd(1) Pd 0.61145(5) 0.24462(4) 0.26914(3) 0.0430(2) Uani 1.00 1 d . . .
Pd(2) Pd 0.61329(5) 0.34766(5) 0.36323(3) 0.0434(2) Uani 1.00 1 d . . .
Pd(3) Pd 0.26265(4) 0.57371(4) 0.15781(3) 0.0406(2) Uani 1.00 1 d . . .
Pd(4) Pd 0.26599(4) 0.68482(4) 0.24429(3) 0.0375(2) Uani 1.00 1 d . . .
S(1) S 0.5057(1) 0.47034(13) 0.16231(9) 0.0365(5) Uani 1.00 1 d . . .
S(2) S 0.52085(13) 0.5772(1) 0.25714(9) 0.0374(5) Uani 1.00 1 d . . .
S(3) S 0.6780(1) 0.3594(2) 0.27054(10) 0.0440(6) Uani 1.00 1 d . . .
S(4) S 0.30233(13) 0.52918(13) 0.25203(9) 0.0378(5) Uani 1.00 1 d . . .
S(5) S 0.4580(1) 0.3053(1) 0.26440(10) 0.0403(6) Uani 1.00 1 d . . .
S(6) S 0.4605(1) 0.4067(1) 0.35609(10) 0.0424(6) Uani 1.00 1 d . . .
S(7) S 0.3728(2) 0.6482(1) 0.09697(9) 0.0423(6) Uani 1.00 1 d . . .
S(8) S 0.3834(1) 0.75083(13) 0.18649(10) 0.0382(5) Uani 1.00 1 d . . .
P(1) P 0.6981(2) 0.1048(2) 0.27425(11) 0.0481(7) Uani 1.00 1 d . . .
P(2) P 0.7020(2) 0.3346(2) 0.43304(11) 0.0454(6) Uani 1.00 1 d . . .
P(3) P 0.1616(2) 0.5020(2) 0.14344(11) 0.0458(7) Uani 1.00 1 d . . .
P(4) P 0.1352(2) 0.7519(2) 0.28232(11) 0.0426(6) Uani 1.00 1 d . . .
Si(1) Si 0.3514(3) 0.1684(3) 0.3421(2) 0.0884(13) Uani 1.00 1 d . . .
Si(2) Si 0.3679(3) 0.2832(3) 0.4568(1) 0.0781(11) Uani 1.00 1 d . . .
Si(3) Si 0.2949(3) 0.8184(2) 0.0027(1) 0.0741(11) Uani 1.00 1 d . . .
Si(4) Si 0.3152(2) 0.9433(2) 0.1110(1) 0.0597(9) Uani 1.00 1 d . . .
C(1) C 0.4093(6) 0.2650(6) 0.3373(4) 0.046(2) Uani 1.00 1 d . . .
C(2) C 0.4114(6) 0.3079(6) 0.3765(4) 0.047(2) Uani 1.00 1 d . . .
C(3) C 0.252(2) 0.162(2) 0.3888(12) 0.082(7) Uiso 0.50 1 d P . .
C(4) C 0.348(2) 0.149(2) 0.2737(12) 0.076(7) Uiso 0.50 1 d P . .
C(5) C 0.439(2) 0.056(3) 0.390(2) 0.118(11) Uiso 0.50 1 d P . .
C(6) C 0.414(2) 0.354(2) 0.4956(11) 0.062(6) Uiso 0.50 1 d P . .
C(7) C 0.236(3) 0.326(3) 0.457(2) 0.14(2) Uiso 0.50 1 d P . .
C(8) C 0.390(2) 0.172(2) 0.5061(13) 0.084(8) Uiso 0.50 1 d P . .
C(9) C 0.3340(6) 0.7717(6) 0.0785(4) 0.049(3) Uani 1.00 1 d . . .
C(10) C 0.3382(6) 0.8144(5) 0.1172(4) 0.041(2) Uani 1.00 1 d . . .
C(11) C 0.1727(11) 0.8442(12) 0.0090(8) 0.129(7) Uani 1.00 1 d . . .
C(12) C 0.3323(12) 0.7320(11) -0.0386(6) 0.114(6) Uani 1.00 1 d . . .
C(13) C 0.337(2) 0.9241(11) -0.0432(7) 0.161(9) Uani 1.00 1 d . . .
C(14) C 0.2071(11) 1.0097(11) 0.0799(9) 0.140(7) Uani 1.00 1 d . . .
C(15) C 0.3060(9) 0.9626(8) 0.1838(6) 0.084(4) Uani 1.00 1 d . . .
C(16) C 0.4112(11) 0.9926(9) 0.0680(7) 0.113(6) Uani 1.00 1 d . . .
C(17) C 0.6709(7) 0.5809(7) 0.0833(5) 0.061(3) Uani 1.00 1 d . . .
C(18) C 0.6360(7) 0.6685(7) 0.0925(5) 0.061(3) Uani 1.00 1 d . . .
C(19) C 0.6732(7) 0.6690(7) 0.1432(5) 0.062(3) Uani 1.00 1 d . . .
C(20) C 0.7334(7) 0.5840(8) 0.1639(5) 0.064(3) Uani 1.00 1 d . . .
C(21) C 0.7322(7) 0.5283(7) 0.1275(5) 0.066(3) Uani 1.00 1 d . . .
C(22) C 0.6491(10) 0.5486(10) 0.0358(5) 0.095(5) Uani 1.00 1 d . . .
C(23) C 0.5757(9) 0.7492(9) 0.0549(6) 0.094(5) Uani 1.00 1 d . . .
C(24) C 0.6550(9) 0.7507(10) 0.1671(7) 0.098(6) Uani 1.00 1 d . . .
C(25) C 0.7872(9) 0.5567(10) 0.2172(6) 0.096(5) Uani 1.00 1 d . . .
C(26) C 0.7866(9) 0.4355(9) 0.1306(6) 0.095(5) Uani 1.00 1 d . . .
C(27) C 0.6470(8) 0.0162(7) 0.2671(5) 0.062(3) Uani 1.00 1 d . . .
C(28) C 0.6425(9) -0.0667(8) 0.3090(7) 0.088(5) Uani 1.00 1 d . . .
C(29) C 0.5960(12) -0.1240(11) 0.3040(9) 0.114(7) Uani 1.00 1 d . . .
C(30) C 0.5523(12) -0.1076(12) 0.2569(11) 0.121(8) Uani 1.00 1 d . . .
C(31) C 0.5588(12) -0.028(2) 0.2119(9) 0.131(9) Uani 1.00 1 d . . .
C(32) C 0.6016(11) 0.0349(12) 0.2190(7) 0.105(6) Uani 1.00 1 d . . .
C(33) C 0.7463(6) 0.0537(6) 0.3429(4) 0.050(3) Uani 1.00 1 d . . .
C(34) C 0.7026(7) 0.0726(7) 0.3924(5) 0.061(3) Uani 1.00 1 d . . .
C(35) C 0.7313(10) 0.0356(9) 0.4468(5) 0.083(4) Uani 1.00 1 d . . .
C(36) C 0.8118(10) -0.0241(10) 0.4534(6) 0.088(5) Uani 1.00 1 d . . .
C(37) C 0.8603(9) -0.0473(9) 0.4065(6) 0.090(5) Uani 1.00 1 d . . .
C(38) C 0.8295(8) -0.0099(8) 0.3511(6) 0.079(4) Uani 1.00 1 d . . .
C(39) C 0.7943(7) 0.1034(7) 0.2202(4) 0.060(3) Uani 1.00 1 d . . .
C(40) C 0.8363(8) 0.1769(8) 0.2052(5) 0.074(4) Uani 1.00 1 d . . .
C(41) C 0.9105(9) 0.1816(9) 0.1658(6) 0.092(4) Uani 1.00 1 d . . .
C(42) C 0.9417(9) 0.1127(12) 0.1392(6) 0.098(5) Uani 1.00 1 d . . .
C(43) C 0.8996(9) 0.0390(11) 0.1535(6) 0.092(5) Uani 1.00 1 d . . .
C(44) C 0.8285(9) 0.0345(9) 0.1942(5) 0.081(4) Uani 1.00 1 d . . .
C(45) C 0.8094(6) 0.2512(6) 0.4381(5) 0.052(3) Uani 1.00 1 d . . .
C(46) C 0.8553(8) 0.2155(9) 0.4867(6) 0.084(5) Uani 1.00 1 d . . .
C(47) C 0.9355(9) 0.1511(10) 0.4883(8) 0.106(6) Uani 1.00 1 d . . .
C(48) C 0.9680(8) 0.1270(9) 0.4382(7) 0.086(5) Uani 1.00 1 d . . .
C(49) C 0.9249(8) 0.1614(8) 0.3891(6) 0.079(4) Uani 1.00 1 d . . .
C(50) C 0.8454(6) 0.2239(6) 0.3885(4) 0.052(3) Uani 1.00 1 d . . .
C(51) C 0.7336(7) 0.4482(7) 0.4110(4) 0.055(3) Uani 1.00 1 d . . .
C(52) C 0.6742(11) 0.5244(8) 0.3822(6) 0.091(5) Uani 1.00 1 d . . .
C(53) C 0.694(1) 0.6114(10) 0.3621(7) 0.109(6) Uani 1.00 1 d . . .
C(54) C 0.773(1) 0.6224(10) 0.3736(6) 0.102(6) Uani 1.00 1 d . . .
C(55) C 0.8324(11) 0.5477(12) 0.4031(8) 0.104(6) Uani 1.00 1 d . . .
C(56) C 0.8126(9) 0.4616(8) 0.4232(6) 0.078(4) Uani 1.00 1 d . . .
C(57) C 0.6610(7) 0.3157(7) 0.5102(4) 0.052(3) Uani 1.00 1 d . . .
C(58) C 0.6550(11) 0.3767(9) 0.5412(6) 0.097(5) Uani 1.00 1 d . . .
C(59) C 0.6216(12) 0.3581(11) 0.5997(7) 0.110(6) Uani 1.00 1 d . . .
C(60) C 0.5956(10) 0.2792(10) 0.6259(6) 0.087(5) Uani 1.00 1 d . . .
C(61) C 0.6039(10) 0.2171(9) 0.5982(6) 0.086(5) Uani 1.00 1 d . . .
C(62) C 0.6337(10) 0.2364(9) 0.5394(5) 0.085(5) Uani 1.00 1 d . . .
C(63) C 0.2212(7) 0.3987(7) 0.1228(5) 0.058(3) Uani 1.00 1 d . . .
C(64) C 0.3068(8) 0.3614(7) 0.1392(5) 0.071(4) Uani 1.00 1 d . . .
C(65) C 0.3555(11) 0.2826(9) 0.1260(6) 0.097(5) Uani 1.00 1 d . . .
C(66) C 0.3205(11) 0.2395(9) 0.0978(7) 0.094(5) Uani 1.00 1 d . . .
C(67) C 0.2378(12) 0.2775(10) 0.0785(7) 0.101(6) Uani 1.00 1 d . . .
C(68) C 0.1875(9) 0.3585(10) 0.0910(7) 0.089(5) Uani 1.00 1 d . . .
C(69) C 0.0849(7) 0.5613(7) 0.0867(4) 0.053(3) Uani 1.00 1 d . . .
C(70) C -0.0046(9) 0.5681(11) 0.0935(7) 0.111(6) Uani 1.00 1 d . . .
C(71) C -0.0580(11) 0.6228(13) 0.0472(8) 0.125(7) Uani 1.00 1 d . . .
C(72) C -0.0221(11) 0.6669(11) -0.0034(7) 0.099(6) Uani 1.00 1 d . . .
C(73) C 0.0675(12) 0.6590(12) -0.0119(6) 0.107(6) Uani 1.00 1 d . . .
C(74) C 0.1198(9) 0.6085(11) 0.0331(5) 0.088(5) Uani 1.00 1 d . . .
C(75) C 0.0884(7) 0.4570(7) 0.2077(4) 0.053(3) Uani 1.00 1 d . . .
C(76) C 0.0637(8) 0.5044(10) 0.2479(6) 0.084(5) Uani 1.00 1 d . . .
C(77) C 0.0092(12) 0.472(1) 0.2987(8) 0.131(8) Uani 1.00 1 d . . .
C(78) C -0.0218(12) 0.3956(13) 0.3065(8) 0.121(7) Uani 1.00 1 d . . .
C(79) C 0.0012(12) 0.3489(12) 0.2655(8) 0.124(7) Uani 1.00 1 d . . .
C(80) C 0.0551(10) 0.3798(10) 0.2164(6) 0.097(5) Uani 1.00 1 d . . .
C(81) C 0.0432(6) 0.7682(7) 0.2375(5) 0.053(3) Uani 1.00 1 d . . .
C(82) C 0.0654(8) 0.7750(9) 0.1784(6) 0.076(4) Uani 1.00 1 d . . .
C(83) C 0.0006(10) 0.7816(10) 0.1426(6) 0.090(5) Uani 1.00 1 d . . .
C(84) C -0.0838(10) 0.7816(11) 0.1660(8) 0.097(6) Uani 1.00 1 d . . .
C(85) C -0.1066(9) 0.7730(12) 0.2227(8) 0.107(6) Uani 1.00 1 d . . .
C(86) C -0.0437(7) 0.7668(10) 0.2592(6) 0.083(5) Uani 1.00 1 d . . .
C(87) C 0.1255(6) 0.8667(6) 0.2918(4) 0.043(2) Uani 1.00 1 d . . .
C(88) C 0.0712(8) 0.9439(8) 0.2634(6) 0.080(4) Uani 1.00 1 d . . .
C(89) C 0.0708(9) 1.0279(9) 0.2713(8) 0.104(6) Uani 1.00 1 d . . .
C(90) C 0.1252(9) 1.0326(9) 0.3099(7) 0.088(5) Uani 1.00 1 d . . .
C(91) C 0.1802(10) 0.9543(10) 0.3387(6) 0.088(5) Uani 1.00 1 d . . .
C(92) C 0.1806(8) 0.8717(8) 0.3303(5) 0.071(4) Uani 1.00 1 d . . .
C(93) C 0.0934(7) 0.6928(7) 0.3556(5) 0.054(3) Uani 1.00 1 d . . .
C(94) C 0.0284(9) 0.7390(10) 0.3890(6) 0.088(5) Uani 1.00 1 d . . .
C(95) C -0.0009(10) 0.6926(11) 0.4445(6) 0.088(5) Uani 1.00 1 d . . .
C(96) C 0.0338(10) 0.6054(12) 0.4681(6) 0.093(5) Uani 1.00 1 d . . .
C(97) C 0.0976(12) 0.5583(11) 0.4362(7) 0.117(6) Uani 1.00 1 d . . .
C(98) C 0.1278(9) 0.6040(8) 0.3799(6) 0.087(4) Uani 1.00 1 d . . .
C(103) C 0.219(3) 0.241(3) 0.324(2) 0.135(13) Uiso 0.50 1 d P . .
C(104) C 0.394(2) 0.115(2) 0.2788(10) 0.061(6) Uiso 0.50 1 d P . .
C(105) C 0.346(2) 0.080(2) 0.4038(13) 0.096(9) Uiso 0.50 1 d P . .
C(106) C 0.374(2) 0.374(2) 0.484(1) 0.095(10) Uiso 0.50 1 d P . .
C(107) C 0.249(2) 0.269(3) 0.474(2) 0.100(10) Uiso 0.50 1 d P . .
C(108) C 0.443(2) 0.161(2) 0.495(1) 0.092(9) Uiso 0.50 1 d P . .
H(1) H 0.1522 0.7913 0.0099 0.156 Uiso 1.00 1 c R . .
H(2) H 0.1515 0.8939 -0.0236 0.156 Uiso 1.00 1 c R . .
H(3) H 0.1512 0.8606 0.0439 0.156 Uiso 1.00 1 c R . .
H(4) H 0.3886 0.7388 -0.0590 0.135 Uiso 1.00 1 c R . .
H(5) H 0.2903 0.7415 -0.0658 0.135 Uiso 1.00 1 c R . .
H(6) H 0.3372 0.6717 -0.0123 0.135 Uiso 1.00 1 c R . .
H(7) H 0.2960 0.9774 -0.0379 0.198 Uiso 1.00 1 c R . .
H(8) H 0.3432 0.9261 -0.0832 0.198 Uiso 1.00 1 c R . .
H(9) H 0.3933 0.9223 -0.0314 0.198 Uiso 1.00 1 c R . .
H(10) H 0.2167 1.0321 0.0386 0.161 Uiso 1.00 1 c R . .
H(11) H 0.1844 1.0601 0.0955 0.161 Uiso 1.00 1 c R . .
H(12) H 0.1655 0.9707 0.0896 0.161 Uiso 1.00 1 c R . .
H(13) H 0.2458 0.9681 0.1996 0.104 Uiso 1.00 1 c R . .
H(14) H 0.3253 1.0176 0.1798 0.104 Uiso 1.00 1 c R . .
H(15) H 0.3422 0.9120 0.2092 0.104 Uiso 1.00 1 c R . .
H(16) H 0.4538 0.9877 0.0937 0.141 Uiso 1.00 1 c R . .
H(17) H 0.3907 1.0555 0.0477 0.141 Uiso 1.00 1 c R . .
H(18) H 0.4378 0.9596 0.0407 0.141 Uiso 1.00 1 c R . .
H(19) H 0.6815 0.4875 0.0392 0.111 Uiso 1.00 1 c R . .
H(20) H 0.6649 0.5880 -0.0013 0.111 Uiso 1.00 1 c R . .
H(21) H 0.5871 0.5497 0.0394 0.111 Uiso 1.00 1 c R . .
H(22) H 0.5603 0.7319 0.0241 0.102 Uiso 1.00 1 c R . .
H(23) H 0.6056 0.7990 0.0391 0.102 Uiso 1.00 1 c R . .
H(24) H 0.5233 0.7676 0.0778 0.102 Uiso 1.00 1 c R . .
H(25) H 0.6148 0.8002 0.1439 0.126 Uiso 1.00 1 c R . .
H(26) H 0.7091 0.7692 0.1663 0.126 Uiso 1.00 1 c R . .
H(27) H 0.6294 0.7339 0.2062 0.126 Uiso 1.00 1 c R . .
H(28) H 0.7761 0.6070 0.2330 0.118 Uiso 1.00 1 c R . .
H(29) H 0.8489 0.5414 0.2057 0.118 Uiso 1.00 1 c R . .
H(30) H 0.7698 0.5050 0.2458 0.118 Uiso 1.00 1 c R . .
H(31) H 0.8217 0.4150 0.1630 0.104 Uiso 1.00 1 c R . .
H(32) H 0.8245 0.4379 0.0957 0.104 Uiso 1.00 1 c R . .
H(33) H 0.7488 0.3941 0.1351 0.104 Uiso 1.00 1 c R . .
H(34) H 0.6741 -0.0831 0.3428 0.103 Uiso 1.00 1 c R . .
H(35) H 0.5938 -0.1790 0.3350 0.140 Uiso 1.00 1 c R . .
H(36) H 0.5181 -0.1489 0.2547 0.160 Uiso 1.00 1 c R . .
H(37) H 0.5337 -0.0175 0.1763 0.179 Uiso 1.00 1 c R . .
H(38) H 0.5994 0.0926 0.1898 0.135 Uiso 1.00 1 c R . .
H(39) H 0.6474 0.1156 0.3883 0.068 Uiso 1.00 1 c R . .
H(40) H 0.6962 0.0506 0.4795 0.096 Uiso 1.00 1 c R . .
H(41) H 0.8341 -0.0495 0.4909 0.108 Uiso 1.00 1 c R . .
H(42) H 0.9160 -0.0893 0.4118 0.101 Uiso 1.00 1 c R . .
H(43) H 0.8638 -0.0268 0.3187 0.086 Uiso 1.00 1 c R . .
H(44) H 0.8137 0.2254 0.2226 0.078 Uiso 1.00 1 c R . .
H(45) H 0.9394 0.2318 0.1569 0.094 Uiso 1.00 1 c R . .
H(46) H 0.9919 0.1155 0.1114 0.100 Uiso 1.00 1 c R . .
H(47) H 0.9203 -0.0082 0.1349 0.106 Uiso 1.00 1 c R . .
H(48) H 0.8021 -0.0178 0.2048 0.092 Uiso 1.00 1 c R . .
H(49) H 0.8322 0.2348 0.5205 0.103 Uiso 1.00 1 c R . .
H(50) H 0.9665 0.1254 0.5227 0.133 Uiso 1.00 1 c R . .
H(51) H 1.0229 0.0840 0.4383 0.100 Uiso 1.00 1 c R . .
H(52) H 0.9492 0.1428 0.3552 0.088 Uiso 1.00 1 c R . .
H(53) H 0.8148 0.2487 0.3539 0.058 Uiso 1.00 1 c R . .
H(54) H 0.6179 0.5172 0.3758 0.114 Uiso 1.00 1 c R . .
H(55) H 0.6532 0.6623 0.3406 0.127 Uiso 1.00 1 c R . .
H(56) H 0.7866 0.6819 0.3612 0.118 Uiso 1.00 1 c R . .
H(57) H 0.8883 0.5556 0.4097 0.135 Uiso 1.00 1 c R . .
H(58) H 0.8531 0.4112 0.4454 0.096 Uiso 1.00 1 c R . .
H(59) H 0.6735 0.4333 0.5225 0.123 Uiso 1.00 1 c R . .
H(60) H 0.6178 0.4012 0.6206 0.140 Uiso 1.00 1 c R . .
H(61) H 0.5707 0.2673 0.6653 0.102 Uiso 1.00 1 c R . .
H(62) H 0.5892 0.1591 0.6184 0.100 Uiso 1.00 1 c R . .
H(63) H 0.6354 0.1927 0.5193 0.106 Uiso 1.00 1 c R . .
H(64) H 0.3326 0.3903 0.1596 0.085 Uiso 1.00 1 c R . .
H(65) H 0.4146 0.2586 0.1372 0.111 Uiso 1.00 1 c R . .
H(66) H 0.3529 0.1833 0.0911 0.110 Uiso 1.00 1 c R . .
H(67) H 0.2137 0.2493 0.0566 0.134 Uiso 1.00 1 c R . .
H(68) H 0.1302 0.3849 0.0771 0.118 Uiso 1.00 1 c R . .
H(69) H -0.0315 0.5363 0.1295 0.125 Uiso 1.00 1 c R . .
H(70) H -0.1206 0.6272 0.0525 0.146 Uiso 1.00 1 c R . .
H(71) H -0.0588 0.7046 -0.0337 0.121 Uiso 1.00 1 c R . .
H(72) H 0.0940 0.6878 -0.0490 0.126 Uiso 1.00 1 c R . .
H(73) H 0.1820 0.6064 0.0273 0.103 Uiso 1.00 1 c R . .
H(74) H 0.0835 0.5598 0.2418 0.109 Uiso 1.00 1 c R . .
H(75) H -0.0060 0.5042 0.3273 0.171 Uiso 1.00 1 c R . .
H(76) H -0.0597 0.3745 0.3403 0.144 Uiso 1.00 1 c R . .
H(77) H -0.0196 0.2942 0.2713 0.154 Uiso 1.00 1 c R . .
H(78) H 0.0692 0.3477 0.1877 0.123 Uiso 1.00 1 c R . .
H(79) H 0.1251 0.7750 0.1626 0.092 Uiso 1.00 1 c R . .
H(80) H 0.0156 0.7861 0.1024 0.113 Uiso 1.00 1 c R . .
H(81) H -0.1285 0.7878 0.1414 0.120 Uiso 1.00 1 c R . .
H(82) H -0.1664 0.7713 0.2379 0.137 Uiso 1.00 1 c R . .
H(83) H -0.0605 0.7614 0.2993 0.104 Uiso 1.00 1 c R . .
H(84) H 0.0325 0.9410 0.2375 0.098 Uiso 1.00 1 c R . .
H(85) H 0.0332 1.0823 0.2501 0.127 Uiso 1.00 1 c R . .
H(86) H 0.1240 1.0897 0.3163 0.112 Uiso 1.00 1 c R . .
H(87) H 0.2186 0.9569 0.3649 0.116 Uiso 1.00 1 c R . .
H(88) H 0.2190 0.8174 0.3508 0.086 Uiso 1.00 1 c R . .
H(89) H 0.0044 0.8028 0.3734 0.106 Uiso 1.00 1 c R . .
H(90) H -0.0469 0.7241 0.4660 0.109 Uiso 1.00 1 c R . .
H(91) H 0.0148 0.5750 0.5070 0.114 Uiso 1.00 1 c R . .
H(92) H 0.1213 0.4946 0.4527 0.128 Uiso 1.00 1 c R . .
H(93) H 0.1732 0.5715 0.3585 0.099 Uiso 1.00 1 c R . .

loop_
_atom_site_aniso_label
_atom_site_aniso_U_11
_atom_site_aniso_U_22
_atom_site_aniso_U_33
_atom_site_aniso_U_12
_atom_site_aniso_U_13
_atom_site_aniso_U_23
Ir(1) 0.0337(2) 0.0330(2) 0.0467(2) -0.00719(12) 0.0076(1) -0.0131(1)
Re(1) 0.0315(2) 0.0277(2) 0.0382(2) -0.00219(12) -0.00091(13) -0.00875(13)
Re(2) 0.0307(2) 0.0267(1) 0.0359(2) -0.00482(11) 0.00015(12) -0.00922(12)
Pd(1) 0.0435(4) 0.0306(3) 0.0499(4) 0.0024(3) -0.0036(3) -0.0127(3)
Pd(2) 0.0427(4) 0.0418(4) 0.0439(4) 0.0005(3) -0.0100(3) -0.0140(3)
Pd(3) 0.0420(4) 0.0377(3) 0.0466(4) -0.0128(3) -0.0054(3) -0.0140(3)
Pd(4) 0.0338(3) 0.0348(3) 0.0428(4) -0.0022(3) 0.0003(3) -0.0150(3)
S(1) 0.0416(11) 0.0321(10) 0.0359(11) -0.0088(8) 0.0024(8) -0.0119(8)
S(2) 0.0323(10) 0.0350(10) 0.0478(12) -0.0060(8) 0.0003(8) -0.0181(9)
S(3) 0.0327(11) 0.0435(11) 0.0521(13) -0.0010(9) -0.0027(9) -0.0144(10)
S(4) 0.0356(10) 0.0316(10) 0.0428(11) -0.0073(8) 0.0013(8) -0.0078(8)
S(5) 0.0424(11) 0.0336(10) 0.0432(12) -0.0073(8) -0.0011(9) -0.0103(9)
S(6) 0.0387(11) 0.0349(10) 0.0462(12) -0.0040(8) 0.0030(9) -0.0070(9)
S(7) 0.0541(13) 0.0363(10) 0.0359(11) -0.0116(9) -0.0040(9) -0.0077(9)
S(8) 0.0402(11) 0.0289(9) 0.0476(12) -0.0077(8) -0.0028(9) -0.0139(9)
P(1) 0.054(1) 0.0333(11) 0.051(1) 0.0035(10) -0.0025(11) -0.0132(10)
P(2) 0.0473(13) 0.0418(12) 0.0469(13) -0.0009(10) -0.0135(10) -0.0147(10)
P(3) 0.050(1) 0.0495(13) 0.047(1) -0.0217(11) -0.0004(11) -0.0200(11)
P(4) 0.0362(12) 0.0418(12) 0.051(1) -0.0034(9) 0.0007(10) -0.0200(10)
Si(1) 0.114(3) 0.069(2) 0.096(3) -0.059(2) 0.043(2) -0.038(2)
Si(2) 0.098(3) 0.083(2) 0.048(2) -0.038(2) 0.029(2) -0.014(2)
Si(3) 0.112(3) 0.055(2) 0.050(2) -0.020(2) -0.023(2) 0.003(1)
Si(4) 0.072(2) 0.0276(12) 0.072(2) -0.0078(12) -0.001(2) -0.0076(12)
C(1) 0.040(5) 0.031(4) 0.060(6) -0.004(3) 0.004(4) -0.011(4)
C(2) 0.045(5) 0.031(4) 0.052(6) -0.006(4) 0.013(4) -0.003(4)
C(9) 0.047(5) 0.042(5) 0.050(6) -0.006(4) -0.009(4) -0.004(4)
C(10) 0.046(5) 0.026(4) 0.043(5) -0.011(3) -0.001(4) 0.005(3)
C(11) 0.13(1) 0.13(1) 0.13(2) 0.005(11) -0.078(12) -0.036(12)
C(12) 0.18(2) 0.100(11) 0.061(9) -0.015(11) -0.010(9) -0.026(8)
C(13) 0.33(3) 0.104(13) 0.064(10) -0.11(2) -0.03(1) 0.011(9)
C(14) 0.14(2) 0.076(10) 0.18(2) 0.034(10) -0.08(1) -0.028(11)
C(15) 0.105(10) 0.050(6) 0.105(10) -0.026(6) 0.018(8) -0.039(7)
C(16) 0.17(2) 0.057(8) 0.128(13) -0.061(9) 0.048(11) -0.044(8)
C(17) 0.069(7) 0.049(6) 0.057(6) -0.023(5) 0.029(5) -0.010(5)
C(18) 0.052(6) 0.053(6) 0.058(6) 0.003(5) 0.007(5) -0.003(5)
C(19) 0.042(5) 0.060(6) 0.088(8) -0.030(5) 0.027(5) -0.026(6)
C(20) 0.040(5) 0.062(7) 0.086(8) -0.018(5) 0.018(5) -0.020(6)
C(21) 0.055(6) 0.051(6) 0.076(8) -0.007(5) 0.035(6) -0.015(6)
C(22) 0.136(13) 0.087(10) 0.054(7) -0.031(9) 0.030(8) -0.020(7)
C(23) 0.095(10) 0.069(8) 0.090(10) -0.030(7) 0.032(8) 0.009(7)
C(24) 0.086(10) 0.102(11) 0.127(13) -0.051(8) 0.022(9) -0.054(10)
C(25) 0.076(9) 0.109(11) 0.109(11) -0.053(8) -0.006(8) -0.018(9)
C(26) 0.092(10) 0.073(8) 0.095(10) -0.010(7) 0.048(8) -0.020(7)
C(27) 0.077(7) 0.045(6) 0.069(7) 0.005(5) -0.011(6) -0.032(5)
C(28) 0.102(10) 0.046(6) 0.108(11) 0.004(6) -0.026(8) -0.021(7)
C(29) 0.13(2) 0.073(10) 0.15(2) -0.038(10) -0.016(13) -0.028(11)
C(30) 0.12(1) 0.091(12) 0.18(2) -0.046(11) 0.03(1) -0.095(13)
C(31) 0.15(2) 0.18(2) 0.12(2) -0.09(2) 0.001(12) -0.09(2)
C(32) 0.120(13) 0.111(12) 0.107(12) -0.044(10) -0.011(10) -0.049(10)
C(33) 0.054(6) 0.043(5) 0.051(6) -0.009(4) 0.008(4) -0.016(4)
C(34) 0.071(7) 0.044(5) 0.054(6) 0.004(5) 0.006(5) -0.012(5)
C(35) 0.107(11) 0.083(9) 0.049(7) -0.021(8) 0.013(7) -0.013(6)
C(36) 0.108(11) 0.083(9) 0.078(10) -0.023(8) -0.016(8) -0.024(8)
C(37) 0.087(9) 0.082(9) 0.085(10) 0.033(7) -0.034(8) -0.026(8)
C(38) 0.077(8) 0.069(7) 0.070(8) 0.024(6) -0.010(6) -0.018(6)
C(39) 0.067(7) 0.044(5) 0.044(6) 0.018(5) -0.009(5) -0.001(4)
C(40) 0.065(7) 0.062(7) 0.069(8) 0.009(6) 0.007(6) -0.005(6)
C(41) 0.089(9) 0.068(8) 0.079(9) 0.009(7) 0.027(7) -0.002(7)
C(42) 0.068(8) 0.123(13) 0.059(8) 0.024(8) 0.015(6) -0.009(8)
C(43) 0.084(10) 0.108(12) 0.073(9) 0.010(8) 0.009(7) -0.038(8)
C(44) 0.079(8) 0.080(9) 0.071(8) 0.018(7) -0.001(7) -0.033(7)
C(45) 0.052(6) 0.042(5) 0.068(7) -0.007(4) -0.020(5) -0.019(5)
C(46) 0.079(9) 0.080(8) 0.098(10) 0.012(7) -0.050(8) -0.035(7)
C(47) 0.085(10) 0.102(11) 0.15(2) 0.032(8) -0.074(10) -0.063(10)
C(48) 0.055(7) 0.076(8) 0.120(12) 0.022(6) -0.028(8) -0.035(8)
C(49) 0.077(8) 0.055(7) 0.089(9) -0.003(6) 0.011(7) -0.015(6)
C(50) 0.051(6) 0.043(5) 0.050(6) 0.007(4) -0.009(4) -0.008(4)
C(51) 0.065(7) 0.049(6) 0.054(6) -0.006(5) -0.004(5) -0.025(5)
C(52) 0.142(13) 0.056(7) 0.088(9) -0.014(8) -0.051(9) -0.026(7)
C(53) 0.17(2) 0.059(9) 0.087(11) 0.004(10) -0.036(11) -0.018(8)
C(54) 0.17(2) 0.053(8) 0.072(9) -0.038(10) 0.048(10) -0.017(7)
C(55) 0.095(11) 0.111(12) 0.13(1) -0.058(10) 0.043(10) -0.066(11)
C(56) 0.083(9) 0.053(7) 0.103(10) -0.023(6) 0.002(7) -0.026(7)
C(57) 0.056(6) 0.053(6) 0.049(6) -0.005(5) -0.011(4) -0.018(5)
C(58) 0.15(1) 0.068(8) 0.085(10) -0.051(9) 0.032(9) -0.044(7)
C(59) 0.17(2) 0.095(11) 0.083(10) -0.036(11) 0.022(10) -0.062(9)
C(60) 0.116(11) 0.084(9) 0.056(8) -0.013(8) 0.013(7) -0.030(7)
C(61) 0.113(11) 0.072(8) 0.064(8) -0.016(8) 0.005(7) -0.015(7)
C(62) 0.139(12) 0.070(8) 0.056(7) -0.037(8) -0.003(8) -0.021(6)
C(63) 0.073(7) 0.047(5) 0.066(7) -0.023(5) 0.003(5) -0.029(5)
C(64) 0.089(9) 0.048(6) 0.077(8) 0.007(6) -0.023(7) -0.029(6)
C(65) 0.14(1) 0.069(8) 0.066(8) 0.010(9) -0.028(8) -0.016(7)
C(66) 0.131(13) 0.049(7) 0.096(11) -0.005(8) 0.008(9) -0.029(7)
C(67) 0.133(13) 0.084(10) 0.117(12) -0.022(9) -0.003(10) -0.074(9)
C(68) 0.083(9) 0.093(10) 0.118(11) -0.029(8) -0.002(8) -0.065(9)
C(69) 0.059(6) 0.055(6) 0.058(6) -0.023(5) -0.011(5) -0.025(5)
C(70) 0.076(9) 0.14(1) 0.093(11) -0.062(9) -0.015(8) 0.024(10)
C(71) 0.087(11) 0.15(2) 0.13(1) -0.058(11) -0.056(10) 0.022(12)
C(72) 0.116(13) 0.102(11) 0.084(10) -0.037(10) -0.059(9) 0.002(8)
C(73) 0.12(1) 0.13(1) 0.061(9) -0.014(11) -0.025(9) -0.022(9)
C(74) 0.073(8) 0.139(13) 0.045(7) -0.029(8) 0.006(6) -0.019(7)
C(75) 0.056(6) 0.057(6) 0.054(6) -0.024(5) 0.001(5) -0.019(5)
C(76) 0.075(8) 0.105(10) 0.093(10) -0.048(7) 0.033(7) -0.053(8)
C(77) 0.14(2) 0.17(2) 0.12(1) -0.08(1) 0.073(12) -0.092(13)
C(78) 0.12(1) 0.13(2) 0.108(13) -0.068(12) 0.054(10) -0.028(11)
C(79) 0.16(2) 0.116(13) 0.11(1) -0.093(12) 0.045(12) -0.032(11)
C(80) 0.142(13) 0.089(10) 0.077(9) -0.068(9) 0.044(9) -0.037(8)
C(81) 0.043(5) 0.049(5) 0.068(7) -0.009(4) -0.004(5) -0.020(5)
C(82) 0.062(7) 0.094(9) 0.073(8) -0.019(7) -0.008(6) -0.024(7)
C(83) 0.086(10) 0.117(12) 0.080(10) -0.015(9) -0.018(8) -0.046(9)
C(84) 0.085(11) 0.110(12) 0.105(12) -0.031(9) -0.030(9) -0.027(10)
C(85) 0.053(8) 0.16(2) 0.13(1) -0.045(9) -0.006(8) -0.051(12)
C(86) 0.046(6) 0.113(11) 0.100(10) -0.027(7) -0.004(6) -0.038(8)
C(87) 0.034(4) 0.041(5) 0.054(5) -0.003(4) -0.002(4) -0.019(4)
C(88) 0.071(8) 0.062(7) 0.111(11) -0.004(6) -0.031(7) -0.029(7)
C(89) 0.067(8) 0.062(8) 0.19(2) 0.003(6) -0.035(10) -0.045(10)
C(90) 0.089(10) 0.056(7) 0.135(13) -0.016(7) 0.005(9) -0.056(8)
C(91) 0.107(11) 0.090(10) 0.094(10) -0.034(9) -0.017(8) -0.049(8)
C(92) 0.078(8) 0.052(6) 0.086(9) -0.001(6) -0.024(7) -0.026(6)
C(93) 0.053(6) 0.055(6) 0.059(6) -0.019(5) 0.002(5) -0.022(5)
C(94) 0.098(10) 0.079(9) 0.088(9) -0.031(8) 0.042(8) -0.042(8)
C(95) 0.100(10) 0.107(11) 0.065(8) -0.043(9) 0.038(7) -0.039(8)
C(96) 0.110(11) 0.125(13) 0.050(7) -0.061(10) 0.030(7) -0.023(8)
C(97) 0.15(2) 0.073(10) 0.095(12) -0.023(10) 0.023(11) 0.002(8)
C(98) 0.104(10) 0.051(7) 0.092(10) -0.016(7) 0.027(8) -0.016(6)

loop_
_atom_type_symbol
_atom_type_description
_atom_type_scat_dispersion_real
_atom_type_scat_dispersion_imag
_atom_type_scat_source
C C 0.003 0.002
;
International Tables for Crystallography
(1992, Vol. C, Tables 4.2.6.8 and 6.1.1.4)
;
H H 0.000 0.000
;
International Tables for Crystallography
(1992, Vol. C, Table 6.1.1.4)
;
Si Si 0.082 0.070
;
International Tables for Crystallography
(1992, Vol. C, Tables 4.2.6.8 and 6.1.1.4)
;
P P 0.102 0.094
;
International Tables for Crystallography
(1992, Vol. C, Tables 4.2.6.8 and 6.1.1.4)
;
S S 0.125 0.123
;
International Tables for Crystallography
(1992, Vol. C, Tables 4.2.6.8 and 6.1.1.4)
;
Pd Pd -0.999 1.007
;
International Tables for Crystallography
(1992, Vol. C, Tables 4.2.6.8 and 6.1.1.4)
;
Re Re -1.018 7.231
;
International Tables for Crystallography
(1992, Vol. C, Tables 4.2.6.8 and 6.1.1.4)
;
Ir Ir -1.444 7.990
;
International Tables for Crystallography
(1992, Vol. C, Tables 4.2.6.8 and 6.1.1.4)
;

loop_
_geom_angle_atom_site_label_1
_geom_angle_atom_site_label_2
_geom_angle_atom_site_label_3
_geom_angle
_geom_angle_publ_flag
_geom_angle_site_symmetry_1
_geom_angle_site_symmetry_2
_geom_angle_site_symmetry_3
Ir(1) Re(1) Re(2) 57.074(9) ? . . .
Re(2) Ir(1) Re(1) 64.86(1) ? . . .
Ir(1) Re(1) S(1) 51.73(6) ? . . .
S(1) Ir(1) Re(1) 53.10(5) ? . . .
Ir(1) Re(1) S(2) 51.90(5) ? . . .
S(2) Ir(1) Re(1) 53.59(5) ? . . .
C(17) Ir(1) Re(1) 140.0(3) ? . . .
C(18) Ir(1) Re(1) 173.6(3) ? . . .
C(19) Ir(1) Re(1) 147.9(3) ? . . .
C(20) Ir(1) Re(1) 122.2(3) ? . . .
C(21) Ir(1) Re(1) 118.8(3) ? . . .
Ir(1) Re(1) Pd(1) 118.00(2) ? . . .
Ir(1) Re(1) Pd(2) 120.30(2) ? . . .
Ir(1) Re(1) S(3) 83.67(5) ? . . .
Ir(1) Re(1) S(5) 133.92(6) ? . . .
Ir(1) Re(1) S(6) 137.05(6) ? . . .
Ir(1) Re(2) Re(1) 58.07(1) ? . . .
Ir(1) Re(2) S(1) 51.91(6) ? . . .
S(1) Ir(1) Re(2) 54.64(5) ? . . .
Ir(1) Re(2) S(2) 52.32(5) ? . . .
S(2) Ir(1) Re(2) 54.21(6) ? . . .
C(17) Ir(1) Re(2) 127.3(3) ? . . .
C(18) Ir(1) Re(2) 111.3(3) ? . . .
C(19) Ir(1) Re(2) 124.0(2) ? . . .
C(20) Ir(1) Re(2) 157.2(3) ? . . .
C(21) Ir(1) Re(2) 162.8(4) ? . . .
Ir(1) Re(2) Pd(3) 140.92(2) ? . . .
Ir(1) Re(2) Pd(4) 147.49(2) ? . . .
Ir(1) Re(2) S(4) 141.89(5) ? . . .
Ir(1) Re(2) S(7) 97.53(6) ? . . .
Ir(1) Re(2) S(8) 99.43(5) ? . . .
Ir(1) S(1) Re(1) 75.17(8) ? . . .
Ir(1) S(1) Re(2) 73.44(7) ? . . .
S(2) Ir(1) S(1) 91.41(8) ? . . .
C(17) Ir(1) S(1) 99.7(4) ? . . .
C(18) Ir(1) S(1) 120.6(3) ? . . .
C(19) Ir(1) S(1) 158.9(3) ? . . .
C(20) Ir(1) S(1) 148.0(3) ? . . .
C(21) Ir(1) S(1) 112.5(4) ? . . .
Ir(1) S(2) Re(1) 74.51(7) ? . . .
Ir(1) S(2) Re(2) 73.47(7) ? . . .
C(17) Ir(1) S(2) 166.3(3) ? . . .
C(18) Ir(1) S(2) 129.1(3) ? . . .
C(19) Ir(1) S(2) 103.7(3) ? . . .
C(20) Ir(1) S(2) 110.1(4) ? . . .
C(21) Ir(1) S(2) 142.5(3) ? . . .
Ir(1) C(17) C(18) 71.3(6) ? . . .
C(18) Ir(1) C(17) 37.6(4) ? . . .
C(19) Ir(1) C(17) 63.6(5) ? . . .
C(20) Ir(1) C(17) 63.5(5) ? . . .
Ir(1) C(17) C(21) 71.5(6) ? . . .
C(21) Ir(1) C(17) 38.3(4) ? . . .
Ir(1) C(17) C(22) 123.5(9) ? . . .
Ir(1) C(18) C(17) 71.1(6) ? . . .
Ir(1) C(18) C(19) 69.6(6) ? . . .
C(19) Ir(1) C(18) 38.4(5) ? . . .
C(20) Ir(1) C(18) 63.5(4) ? . . .
C(21) Ir(1) C(18) 63.3(4) ? . . .
Ir(1) C(18) C(23) 127.2(8) ? . . .
Ir(1) C(19) C(18) 72.0(7) ? . . .
Ir(1) C(19) C(20) 72.9(7) ? . . .
C(20) Ir(1) C(19) 37.7(4) ? . . .
C(21) Ir(1) C(19) 63.1(4) ? . . .
Ir(1) C(19) C(24) 124.7(8) ? . . .
Ir(1) C(20) C(19) 69.5(6) ? . . .
Ir(1) C(20) C(21) 71.3(7) ? . . .
C(21) Ir(1) C(20) 37.5(5) ? . . .
Ir(1) C(20) C(25) 123.1(8) ? . . .
Ir(1) C(21) C(17) 70.2(6) ? . . .
Ir(1) C(21) C(20) 71.2(6) ? . . .
Ir(1) C(21) C(26) 126.8(8) ? . . .
Re(1) Re(2) S(1) 49.68(5) ? . . .
S(1) Re(1) Re(2) 50.86(5) ? . . .
Re(1) Re(2) S(2) 50.29(5) ? . . .
S(2) Re(1) Re(2) 50.43(5) ? . . .
Pd(1) Re(1) Re(2) 146.08(2) ? . . .
Pd(2) Re(1) Re(2) 141.75(2) ? . . .
S(3) Re(1) Re(2) 140.53(5) ? . . .
S(5) Re(1) Re(2) 102.22(5) ? . . .
S(6) Re(1) Re(2) 99.70(5) ? . . .
Re(1) Re(2) Pd(3) 117.63(2) ? . . .
Re(1) Re(2) Pd(4) 123.30(2) ? . . .
Re(1) Re(2) S(4) 83.83(4) ? . . .
Re(1) Re(2) S(7) 133.09(5) ? . . .
Re(1) Re(2) S(8) 135.69(6) ? . . .
S(1) Re(1) Pd(1) 98.01(5) ? . . .
S(2) Re(1) Pd(1) 157.82(5) ? . . .
Pd(2) Re(1) Pd(1) 71.80(2) ? . . .
Re(1) Pd(1) S(3) 52.79(5) ? . . .
S(3) Re(1) Pd(1) 54.16(7) ? . . .
Re(1) Pd(1) S(5) 55.21(6) ? . . .
S(5) Re(1) Pd(1) 54.76(5) ? . . .
S(6) Re(1) Pd(1) 101.04(5) ? . . .
Re(1) Pd(1) P(1) 170.69(8) ? . . .
S(1) Re(1) Pd(2) 162.95(5) ? . . .
S(2) Re(1) Pd(2) 95.83(6) ? . . .
Re(1) Pd(2) S(3) 52.46(6) ? . . .
S(3) Re(1) Pd(2) 53.62(6) ? . . .
S(5) Re(1) Pd(2) 101.19(6) ? . . .
Re(1) Pd(2) S(6) 54.91(6) ? . . .
S(6) Re(1) Pd(2) 54.20(5) ? . . .
Re(1) Pd(2) P(2) 158.23(7) ? . . .
Re(1) S(1) Re(2) 79.46(7) ? . . .
S(2) Re(1) S(1) 89.05(7) ? . . .
S(3) Re(1) S(1) 109.36(8) ? . . .
S(5) Re(1) S(1) 82.76(8) ? . . .
S(6) Re(1) S(1) 142.74(7) ? . . .
Re(1) S(2) Re(2) 79.28(8) ? . . .
S(3) Re(1) S(2) 103.66(8) ? . . .
S(5) Re(1) S(2) 147.38(7) ? . . .
S(6) Re(1) S(2) 85.21(7) ? . . .
Re(1) S(3) Pd(1) 73.05(8) ? . . .
Re(1) S(3) Pd(2) 73.93(7) ? . . .
S(5) Re(1) S(3) 108.85(8) ? . . .
S(6) Re(1) S(3) 107.78(8) ? . . .
Re(1) S(5) Pd(1) 70.03(7) ? . . .
S(6) Re(1) S(5) 82.59(9) ? . . .
Re(1) S(5) C(1) 108.2(4) ? . . .
Re(1) S(6) Pd(2) 70.90(6) ? . . .
Re(1) S(6) C(2) 108.1(3) ? . . .
S(1) Re(2) Pd(3) 93.99(6) ? . . .
S(2) Re(2) Pd(3) 159.39(5) ? . . .
Pd(4) Re(2) Pd(3) 70.50(2) ? . . .
Re(2) Pd(3) S(4) 52.70(5) ? . . .
S(4) Re(2) Pd(3) 54.16(6) ? . . .
Re(2) Pd(3) S(7) 54.63(6) ? . . .
S(7) Re(2) Pd(3) 55.09(6) ? . . .
S(8) Re(2) Pd(3) 103.58(6) ? . . .
Re(2) Pd(3) P(3) 158.71(6) ? . . .
S(1) Re(2) Pd(4) 158.05(6) ? . . .
S(2) Re(2) Pd(4) 101.23(5) ? . . .
Re(2) Pd(4) S(4) 52.71(5) ? . . .
S(4) Re(2) Pd(4) 54.73(5) ? . . .
S(7) Re(2) Pd(4) 99.02(5) ? . . .
Re(2) Pd(4) S(8) 54.52(5) ? . . .
S(8) Re(2) Pd(4) 55.31(5) ? . . .
Re(2) Pd(4) P(4) 173.17(9) ? . . .
S(2) Re(2) S(1) 87.98(8) ? . . .
S(4) Re(2) S(1) 103.73(7) ? . . .
S(7) Re(2) S(1) 83.46(7) ? . . .
S(8) Re(2) S(1) 146.18(7) ? . . .
S(4) Re(2) S(2) 105.45(7) ? . . .
S(7) Re(2) S(2) 145.36(8) ? . . .
S(8) Re(2) S(2) 85.45(8) ? . . .
Re(2) S(4) Pd(3) 73.14(6) ? . . .
Re(2) S(4) Pd(4) 72.56(6) ? . . .
S(7) Re(2) S(4) 109.18(8) ? . . .
S(8) Re(2) S(4) 110.00(7) ? . . .
Re(2) S(7) Pd(3) 70.29(6) ? . . .
S(8) Re(2) S(7) 83.34(8) ? . . .
Re(2) S(7) C(9) 108.6(4) ? . . .
Re(2) S(8) Pd(4) 70.17(6) ? . . .
Re(2) S(8) C(10) 107.9(3) ? . . .
Pd(1) S(3) Pd(2) 88.19(8) ? . . .
S(5) Pd(1) S(3) 107.93(8) ? . . .
P(1) Pd(1) S(3) 118.0(1) ? . . .
P(1) Pd(1) S(5) 134.1(1) ? . . .
Pd(1) S(5) C(1) 105.5(3) ? . . .
Pd(1) P(1) C(27) 118.0(3) ? . . .
Pd(1) P(1) C(33) 111.5(4) ? . . .
Pd(1) P(1) C(39) 115.3(3) ? . . .
S(6) Pd(2) S(3) 107.32(8) ? . . .
P(2) Pd(2) S(3) 117.53(9) ? . . .
P(2) Pd(2) S(6) 130.78(9) ? . . .
Pd(2) S(6) C(2) 105.1(3) ? . . .
Pd(2) P(2) C(45) 118.6(4) ? . . .
Pd(2) P(2) C(51) 103.5(4) ? . . .
Pd(2) P(2) C(57) 122.2(4) ? . . .
Pd(3) S(4) Pd(4) 85.35(6) ? . . .
S(7) Pd(3) S(4) 107.26(8) ? . . .
P(3) Pd(3) S(4) 114.91(8) ? . . .
P(3) Pd(3) S(7) 134.49(9) ? . . .
Pd(3) S(7) C(9) 110.1(3) ? . . .
Pd(3) P(3) C(63) 108.6(4) ? . . .
Pd(3) P(3) C(69) 119.9(4) ? . . .
Pd(3) P(3) C(75) 116.2(4) ? . . .
S(8) Pd(4) S(4) 107.19(7) ? . . .
P(4) Pd(4) S(4) 122.52(8) ? . . .
P(4) Pd(4) S(8) 130.16(8) ? . . .
Pd(4) S(8) C(10) 104.3(3) ? . . .
Pd(4) P(4) C(81) 111.7(4) ? . . .
Pd(4) P(4) C(87) 118.4(3) ? . . .
Pd(4) P(4) C(93) 118.4(3) ? . . .
S(5) C(1) Si(1) 109.5(6) ? . . .
S(5) C(1) C(2) 119.7(7) ? . . .
S(6) C(2) C(1) 120.2(7) ? . . .
S(6) C(2) Si(2) 109.1(6) ? . . .
S(7) C(9) Si(3) 110.5(6) ? . . .
S(7) C(9) C(10) 118.7(7) ? . . .
S(8) C(10) C(9) 120.8(6) ? . . .
S(8) C(10) Si(4) 107.9(5) ? . . .
P(1) C(27) C(28) 125(1) ? . . .
P(1) C(27) C(32) 118(1) ? . . .
C(33) P(1) C(27) 103.8(5) ? . . .
C(39) P(1) C(27) 102.8(5) ? . . .
P(1) C(33) C(34) 120.7(7) ? . . .
P(1) C(33) C(38) 124.2(8) ? . . .
C(39) P(1) C(33) 103.8(5) ? . . .
P(1) C(39) C(40) 117.2(9) ? . . .
P(1) C(39) C(44) 125.1(9) ? . . .
P(2) C(45) C(46) 124.3(9) ? . . .
P(2) C(45) C(50) 117.3(8) ? . . .
C(51) P(2) C(45) 104.2(5) ? . . .
C(57) P(2) C(45) 101.7(4) ? . . .
P(2) C(51) C(52) 118(1) ? . . .
P(2) C(51) C(56) 123.8(7) ? . . .
C(57) P(2) C(51) 104.7(5) ? . . .
P(2) C(57) C(58) 124.8(9) ? . . .
P(2) C(57) C(62) 118(1) ? . . .
P(3) C(63) C(64) 117(1) ? . . .
P(3) C(63) C(68) 124.3(9) ? . . .
C(69) P(3) C(63) 103.6(5) ? . . .
C(75) P(3) C(63) 103.4(5) ? . . .
P(3) C(69) C(70) 125.8(9) ? . . .
P(3) C(69) C(74) 117.3(9) ? . . .
C(75) P(3) C(69) 103.3(5) ? . . .
P(3) C(75) C(76) 118.2(9) ? . . .
P(3) C(75) C(80) 123(1) ? . . .
P(4) C(81) C(82) 117.1(8) ? . . .
P(4) C(81) C(86) 124(1) ? . . .
C(87) P(4) C(81) 104.1(4) ? . . .
C(93) P(4) C(81) 103.2(5) ? . . .
P(4) C(87) C(88) 124(1) ? . . .
P(4) C(87) C(92) 116.3(6) ? . . .
C(93) P(4) C(87) 99.1(5) ? . . .
P(4) C(93) C(94) 121.9(8) ? . . .
P(4) C(93) C(98) 119.9(9) ? . . .
Si(1) C(1) C(2) 130.6(7) ? . . .
C(3) Si(1) C(1) 117(1) ? . . .
C(4) Si(1) C(1) 114(1) ? . . .
C(5) Si(1) C(1) 100(1) ? . . .
C(103) Si(1) C(1) 102(1) ? . . .
C(104) Si(1) C(1) 111.6(9) ? . . .
C(105) Si(1) C(1) 121(1) ? . . .
C(4) Si(1) C(3) 114(1) ? . . .
C(5) Si(1) C(3) 100(1) ? . . .
C(5) Si(1) C(4) 106(1) ? . . .
C(104) Si(1) C(103) 104(1) ? . . .
C(105) Si(1) C(103) 108(1) ? . . .
C(105) Si(1) C(104) 106(1) ? . . .
Si(2) C(2) C(1) 130.7(7) ? . . .
C(6) Si(2) C(2) 110.9(8) ? . . .
C(7) Si(2) C(2) 105(1) ? . . .
C(8) Si(2) C(2) 121(1) ? . . .
C(106) Si(2) C(2) 110(1) ? . . .
C(107) Si(2) C(2) 116(1) ? . . .
C(108) Si(2) C(2) 104.0(9) ? . . .
C(7) Si(2) C(6) 108(1) ? . . .
C(8) Si(2) C(6) 101(1) ? . . .
C(8) Si(2) C(7) 107(1) ? . . .
C(107) Si(2) C(106) 105(1) ? . . .
C(108) Si(2) C(106) 114(1) ? . . .
C(108) Si(2) C(107) 106(1) ? . . .
Si(3) C(9) C(10) 130.8(7) ? . . .
C(11) Si(3) C(9) 108.3(6) ? . . .
C(12) Si(3) C(9) 111.4(5) ? . . .
C(13) Si(3) C(9) 113.6(8) ? . . .
C(12) Si(3) C(11) 107.3(9) ? . . .
C(13) Si(3) C(11) 109.8(8) ? . . .
C(13) Si(3) C(12) 106.1(7) ? . . .
Si(4) C(10) C(9) 130.9(6) ? . . .
C(14) Si(4) C(10) 113.7(7) ? . . .
C(15) Si(4) C(10) 111.6(4) ? . . .
C(16) Si(4) C(10) 108.9(5) ? . . .
C(15) Si(4) C(14) 104.3(8) ? . . .
C(16) Si(4) C(14) 111.6(7) ? . . .
C(16) Si(4) C(15) 106.4(7) ? . . .
C(105) C(3) C(103) 130(2) ? . . .
C(3) C(105) C(5) 145(2) ? . . .
C(17) C(18) C(19) 107.4(9) ? . . .
C(21) C(17) C(18) 107(1) ? . . .
C(22) C(17) C(18) 126(1) ? . . .
C(17) C(18) C(23) 127(1) ? . . .
C(17) C(21) C(20) 107.9(9) ? . . .
C(22) C(17) C(21) 125(1) ? . . .
C(17) C(21) C(26) 124(1) ? . . .
C(18) C(19) C(20) 109(1) ? . . .
C(23) C(18) C(19) 125(1) ? . . .
C(18) C(19) C(24) 124.4(9) ? . . .
C(19) C(20) C(21) 107(1) ? . . .
C(24) C(19) C(20) 126(1) ? . . .
C(19) C(20) C(25) 125(1) ? . . .
C(20) C(21) C(26) 127(1) ? . . .
C(25) C(20) C(21) 126(1) ? . . .
C(32) C(27) C(28) 115(1) ? . . .
C(27) C(28) C(29) 122(1) ? . . .
C(27) C(32) C(31) 121(1) ? . . .
C(28) C(29) C(30) 122(1) ? . . .
C(29) C(30) C(31) 117(2) ? . . .
C(30) C(31) C(32) 119(2) ? . . .
C(38) C(33) C(34) 115(1) ? . . .
C(33) C(34) C(35) 125(1) ? . . .
C(33) C(38) C(37) 119(1) ? . . .
C(34) C(35) C(36) 118(1) ? . . .
C(35) C(36) C(37) 120(1) ? . . .
C(36) C(37) C(38) 120(1) ? . . .
C(44) C(39) C(40) 117(1) ? . . .
C(39) C(40) C(41) 121(1) ? . . .
C(39) C(44) C(43) 121(1) ? . . .
C(40) C(41) C(42) 119(1) ? . . .
C(41) C(42) C(43) 119(1) ? . . .
C(42) C(43) C(44) 120(1) ? . . .
C(50) C(45) C(46) 118.4(9) ? . . .
C(45) C(46) C(47) 121(1) ? . . .
C(45) C(50) C(49) 120(1) ? . . .
C(46) C(47) C(48) 117(1) ? . . .
C(47) C(48) C(49) 122(1) ? . . .
C(48) C(49) C(50) 119(1) ? . . .
C(56) C(51) C(52) 117(1) ? . . .
C(51) C(52) C(53) 121(1) ? . . .
C(51) C(56) C(55) 120(1) ? . . .
C(52) C(53) C(54) 119(1) ? . . .
C(53) C(54) C(55) 119(1) ? . . .
C(54) C(55) C(56) 121(1) ? . . .
C(62) C(57) C(58) 116(1) ? . . .
C(57) C(58) C(59) 121(1) ? . . .
C(57) C(62) C(61) 121(1) ? . . .
C(58) C(59) C(60) 119(1) ? . . .
C(59) C(60) C(61) 120(1) ? . . .
C(60) C(61) C(62) 120(1) ? . . .
C(68) C(63) C(64) 118(1) ? . . .
C(63) C(64) C(65) 120(1) ? . . .
C(63) C(68) C(67) 120(1) ? . . .
C(64) C(65) C(66) 120(1) ? . . .
C(65) C(66) C(67) 119(1) ? . . .
C(66) C(67) C(68) 120(1) ? . . .
C(74) C(69) C(70) 116(1) ? . . .
C(69) C(70) C(71) 120(1) ? . . .
C(69) C(74) C(73) 122(1) ? . . .
C(70) C(71) C(72) 120(1) ? . . .
C(71) C(72) C(73) 119(1) ? . . .
C(72) C(73) C(74) 119(1) ? . . .
C(80) C(75) C(76) 118(1) ? . . .
C(75) C(76) C(77) 120(1) ? . . .
C(75) C(80) C(79) 121(1) ? . . .
C(76) C(77) C(78) 120(1) ? . . .
C(77) C(78) C(79) 119(1) ? . . .
C(78) C(79) C(80) 120(1) ? . . .
C(86) C(81) C(82) 118(1) ? . . .
C(81) C(82) C(83) 120(1) ? . . .
C(81) C(86) C(85) 120(1) ? . . .
C(82) C(83) C(84) 118(1) ? . . .
C(83) C(84) C(85) 122(1) ? . . .
C(84) C(85) C(86) 120(1) ? . . .
C(92) C(87) C(88) 118(1) ? . . .
C(87) C(88) C(89) 120(1) ? . . .
C(87) C(92) C(91) 120(1) ? . . .
C(88) C(89) C(90) 119(1) ? . . .
C(89) C(90) C(91) 119(1) ? . . .
C(90) C(91) C(92) 120(1) ? . . .
C(98) C(93) C(94) 118(1) ? . . .
C(93) C(94) C(95) 120(1) ? . . .
C(93) C(98) C(97) 120(1) ? . . .
C(94) C(95) C(96) 120(1) ? . . .
C(95) C(96) C(97) 119(1) ? . . .
C(96) C(97) C(98) 120(1) ? . . .
Si(3) C(11) H(1) 109.2515 ? . . .
Si(3) C(11) H(2) 109.5541 ? . . .
Si(3) C(11) H(3) 109.6054 ? . . .
Si(3) C(12) H(6) 109.6255 ? . . .
Si(3) C(12) H(4) 109.4140 ? . . .
Si(3) C(12) H(5) 109.3725 ? . . .
Si(3) C(13) H(7) 109.2109 ? . . .
Si(3) C(13) H(8) 109.6554 ? . . .
Si(3) C(13) H(9) 109.5420 ? . . .
Si(4) C(14) H(10) 109.2532 ? . . .
Si(4) C(14) H(11) 109.5426 ? . . .
Si(4) C(14) H(12) 109.6190 ? . . .
Si(4) C(15) H(15) 109.4295 ? . . .
Si(4) C(15) H(13) 109.4811 ? . . .
Si(4) C(15) H(14) 109.4915 ? . . .
Si(4) C(16) H(16) 109.4291 ? . . .
Si(4) C(16) H(17) 109.4155 ? . . .
Si(4) C(16) H(18) 109.5613 ? . . .
H(2) C(11) H(1) 109.4734 ? . . .
H(3) C(11) H(1) 109.4748 ? . . .
H(3) C(11) H(2) 109.4679 ? . . .
H(6) C(12) H(4) 109.4753 ? . . .
H(5) C(12) H(4) 109.4655 ? . . .
H(6) C(12) H(5) 109.4744 ? . . .
H(8) C(13) H(7) 109.4722 ? . . .
H(9) C(13) H(7) 109.4748 ? . . .
H(9) C(13) H(8) 109.4717 ? . . .
H(11) C(14) H(10) 109.4722 ? . . .
H(12) C(14) H(10) 109.4632 ? . . .
H(12) C(14) H(11) 109.4769 ? . . .
H(15) C(15) H(13) 109.4762 ? . . .
H(14) C(15) H(13) 109.4717 ? . . .
H(15) C(15) H(14) 109.4773 ? . . .
H(17) C(16) H(16) 109.4685 ? . . .
H(18) C(16) H(16) 109.4798 ? . . .
H(18) C(16) H(17) 109.4731 ? . . .
C(17) C(22) H(21) 109.4794 ? . . .
C(17) C(22) H(19) 109.4445 ? . . .
C(17) C(22) H(20) 109.4858 ? . . .
C(18) C(23) H(24) 109.6616 ? . . .
C(18) C(23) H(22) 109.2569 ? . . .
C(18) C(23) H(23) 109.4913 ? . . .
C(19) C(24) H(27) 109.4569 ? . . .
C(19) C(24) H(25) 109.3728 ? . . .
C(19) C(24) H(26) 109.5800 ? . . .
C(20) C(25) H(30) 109.6402 ? . . .
C(20) C(25) H(28) 109.0545 ? . . .
C(20) C(25) H(29) 109.7257 ? . . .
C(21) C(26) H(32) 109.4199 ? . . .
C(21) C(26) H(33) 109.4995 ? . . .
C(21) C(26) H(31) 109.4916 ? . . .
H(21) C(22) H(19) 109.4743 ? . . .
H(20) C(22) H(19) 109.4667 ? . . .
H(21) C(22) H(20) 109.4765 ? . . .
H(24) C(23) H(22) 109.4755 ? . . .
H(23) C(23) H(22) 109.4770 ? . . .
H(24) C(23) H(23) 109.4647 ? . . .
H(27) C(24) H(25) 109.4778 ? . . .
H(26) C(24) H(25) 109.4679 ? . . .
H(27) C(24) H(26) 109.4718 ? . . .
H(30) C(25) H(28) 109.4736 ? . . .
H(29) C(25) H(28) 109.4593 ? . . .
H(30) C(25) H(29) 109.4732 ? . . .
H(32) C(26) H(31) 109.4702 ? . . .
H(33) C(26) H(31) 109.4771 ? . . .
H(33) C(26) H(32) 109.4689 ? . . .
C(27) C(28) H(34) 118.6788 ? . . .
C(27) C(32) H(38) 119.3287 ? . . .
H(34) C(28) C(29) 118.7115 ? . . .
C(28) C(29) H(35) 118.7120 ? . . .
H(35) C(29) C(30) 118.8300 ? . . .
C(29) C(30) H(36) 121.0645 ? . . .
H(36) C(30) C(31) 121.3575 ? . . .
C(30) C(31) H(37) 119.9750 ? . . .
C(31) C(32) H(38) 119.3702 ? . . .
H(37) C(31) C(32) 120.1823 ? . . .
C(33) C(34) H(39) 117.1230 ? . . .
C(33) C(38) H(43) 120.0584 ? . . .
H(39) C(34) C(35) 117.1504 ? . . .
C(34) C(35) H(40) 120.9387 ? . . .
H(40) C(35) C(36) 120.9268 ? . . .
C(35) C(36) H(41) 119.7564 ? . . .
H(41) C(36) C(37) 119.8298 ? . . .
C(36) C(37) H(42) 119.5426 ? . . .
C(37) C(38) H(43) 120.1002 ? . . .
H(42) C(37) C(38) 119.6388 ? . . .
C(39) C(40) H(44) 119.1764 ? . . .
C(39) C(44) H(48) 119.2226 ? . . .
H(44) C(40) C(41) 119.0696 ? . . .
C(40) C(41) H(45) 120.4563 ? . . .
H(45) C(41) C(42) 120.4029 ? . . .
C(41) C(42) H(46) 120.2329 ? . . .
H(46) C(42) C(43) 120.2468 ? . . .
C(42) C(43) H(47) 119.8860 ? . . .
C(43) C(44) H(48) 119.0353 ? . . .
H(47) C(43) C(44) 120.0276 ? . . .
C(45) C(46) H(49) 119.1871 ? . . .
C(45) C(50) H(53) 119.7214 ? . . .
H(49) C(46) C(47) 119.0894 ? . . .
C(46) C(47) H(50) 121.3338 ? . . .
H(50) C(47) C(48) 121.2934 ? . . .
C(47) C(48) H(51) 118.6272 ? . . .
H(51) C(48) C(49) 118.7419 ? . . .
C(48) C(49) H(52) 120.3579 ? . . .
C(49) C(50) H(53) 119.7023 ? . . .
H(52) C(49) C(50) 120.3925 ? . . .
C(51) C(52) H(54) 118.9839 ? . . .
C(51) C(56) H(58) 119.8975 ? . . .
H(54) C(52) C(53) 119.0217 ? . . .
C(52) C(53) H(55) 120.4017 ? . . .
H(55) C(53) C(54) 120.5771 ? . . .
C(53) C(54) H(56) 120.0294 ? . . .
H(56) C(54) C(55) 120.0469 ? . . .
C(54) C(55) H(57) 119.5160 ? . . .
C(55) C(56) H(58) 120.0921 ? . . .
H(57) C(55) C(56) 119.3973 ? . . .
C(57) C(58) H(59) 119.3256 ? . . .
C(57) C(62) H(63) 119.2138 ? . . .
H(59) C(58) C(59) 119.1757 ? . . .
C(58) C(59) H(60) 120.4747 ? . . .
H(60) C(59) C(60) 120.2347 ? . . .
C(59) C(60) H(61) 119.5406 ? . . .
H(61) C(60) C(61) 119.5598 ? . . .
C(60) C(61) H(62) 119.9271 ? . . .
C(61) C(62) H(63) 119.1684 ? . . .
H(62) C(61) C(62) 119.9413 ? . . .
C(63) C(64) H(64) 119.5318 ? . . .
C(63) C(68) H(68) 120.0196 ? . . .
H(64) C(64) C(65) 119.5544 ? . . .
C(64) C(65) H(65) 119.4695 ? . . .
H(65) C(65) C(66) 119.5838 ? . . .
C(65) C(66) H(66) 120.4431 ? . . .
H(66) C(66) C(67) 120.2793 ? . . .
C(66) C(67) H(67) 119.8857 ? . . .
C(67) C(68) H(68) 119.8811 ? . . .
H(67) C(67) C(68) 119.7511 ? . . .
C(69) C(70) H(69) 119.7886 ? . . .
C(69) C(74) H(73) 118.9123 ? . . .
H(69) C(70) C(71) 119.7924 ? . . .
C(70) C(71) H(70) 119.6154 ? . . .
H(70) C(71) C(72) 119.5104 ? . . .
C(71) C(72) H(71) 120.0502 ? . . .
H(71) C(72) C(73) 120.0818 ? . . .
C(72) C(73) H(72) 120.0995 ? . . .
C(73) C(74) H(73) 118.8992 ? . . .
H(72) C(73) C(74) 120.1136 ? . . .
C(75) C(76) H(74) 119.7479 ? . . .
C(75) C(80) H(78) 119.3849 ? . . .
H(74) C(76) C(77) 119.7542 ? . . .
C(76) C(77) H(75) 119.9872 ? . . .
H(75) C(77) C(78) 119.9488 ? . . .
C(77) C(78) H(76) 120.0500 ? . . .
H(76) C(78) C(79) 120.4254 ? . . .
C(78) C(79) H(77) 119.6940 ? . . .
C(79) C(80) H(78) 119.5871 ? . . .
H(77) C(79) C(80) 119.8014 ? . . .
C(81) C(82) H(79) 119.7352 ? . . .
C(81) C(86) H(83) 119.8951 ? . . .
H(79) C(82) C(83) 119.7702 ? . . .
C(82) C(83) H(80) 120.6042 ? . . .
H(80) C(83) C(84) 120.5877 ? . . .
C(83) C(84) H(81) 118.9911 ? . . .
H(81) C(84) C(85) 118.9716 ? . . .
C(84) C(85) H(82) 119.8039 ? . . .
C(85) C(86) H(83) 119.9087 ? . . .
H(82) C(85) C(86) 119.8499 ? . . .
C(87) C(88) H(84) 119.6071 ? . . .
C(87) C(92) H(88) 119.7303 ? . . .
H(84) C(88) C(89) 119.4880 ? . . .
C(88) C(89) H(85) 120.0201 ? . . .
H(85) C(89) C(90) 120.0178 ? . . .
C(89) C(90) H(86) 120.3749 ? . . .
H(86) C(90) C(91) 120.5159 ? . . .
C(90) C(91) H(87) 119.7470 ? . . .
C(91) C(92) H(88) 119.7067 ? . . .
H(87) C(91) C(92) 119.8073 ? . . .
C(93) C(94) H(89) 119.7874 ? . . .
C(93) C(98) H(93) 119.7054 ? . . .
H(89) C(94) C(95) 119.7143 ? . . .
C(94) C(95) H(90) 119.5717 ? . . .
H(90) C(95) C(96) 119.5146 ? . . .
C(95) C(96) H(91) 120.0519 ? . . .
C(96) C(97) H(92) 119.9628 ? . . .
H(91) C(96) C(97) 120.1549 ? . . .
C(97) C(98) H(93) 119.6961 ? . . .
H(92) C(97) C(98) 119.9821 ? . . .

loop_
_geom_bond_atom_site_label_1
_geom_bond_atom_site_label_2
_geom_bond_distance
_geom_bond_publ_flag
_geom_bond_site_symmetry_1
_geom_bond_site_symmetry_2
Ir(1) Re(1) 2.8326(4) ? . .
Ir(1) Re(2) 2.8015(4) ? . .
Ir(1) S(1) 2.300(3) ? . .
Ir(1) S(2) 2.313(2) ? . .
Ir(1) C(17) 2.20(1) ? . .
Ir(1) C(18) 2.20(1) ? . .
Ir(1) C(19) 2.17(1) ? . .
Ir(1) C(20) 2.22(1) ? . .
Ir(1) C(21) 2.22(1) ? . .
Re(1) Re(2) 3.0213(4) ? . .
Re(1) Pd(1) 2.7041(7) ? . .
Re(1) Pd(2) 2.7285(8) ? . .
Re(1) S(1) 2.343(2) ? . .
Re(1) S(2) 2.366(2) ? . .
Re(1) S(3) 2.251(2) ? . .
Re(1) S(5) 2.363(3) ? . .
Re(1) S(6) 2.363(2) ? . .
Re(2) Pd(3) 2.7137(8) ? . .
Re(2) Pd(4) 2.7050(7) ? . .
Re(2) S(1) 2.384(2) ? . .
Re(2) S(2) 2.370(2) ? . .
Re(2) S(4) 2.256(2) ? . .
Re(2) S(7) 2.351(2) ? . .
Re(2) S(8) 2.342(2) ? . .
Pd(1) S(3) 2.292(3) ? . .
Pd(1) S(5) 2.350(2) ? . .
Pd(1) P(1) 2.250(2) ? . .
Pd(2) S(3) 2.286(2) ? . .
Pd(2) S(6) 2.342(2) ? . .
Pd(2) P(2) 2.271(3) ? . .
Pd(3) S(4) 2.299(2) ? . .
Pd(3) S(7) 2.364(2) ? . .
Pd(3) P(3) 2.262(3) ? . .
Pd(4) S(4) 2.315(2) ? . .
Pd(4) S(8) 2.364(2) ? . .
Pd(4) P(4) 2.256(2) ? . .
S(5) C(1) 1.791(9) ? . .
S(6) C(2) 1.79(1) ? . .
S(7) C(9) 1.807(9) ? . .
S(8) C(10) 1.807(9) ? . .
P(1) C(27) 1.82(1) ? . .
P(1) C(33) 1.79(1) ? . .
P(1) C(39) 1.83(1) ? . .
P(2) C(45) 1.846(9) ? . .
P(2) C(51) 1.85(1) ? . .
P(2) C(57) 1.83(1) ? . .
P(3) C(63) 1.83(1) ? . .
P(3) C(69) 1.82(1) ? . .
P(3) C(75) 1.84(1) ? . .
P(4) C(81) 1.84(1) ? . .
P(4) C(87) 1.85(1) ? . .
P(4) C(93) 1.83(1) ? . .
Si(1) C(1) 1.91(1) ? . .
Si(1) C(3) 1.77(3) ? . .
Si(1) C(4) 1.78(3) ? . .
Si(1) C(5) 2.07(3) ? . .
Si(1) C(103) 2.13(4) ? . .
Si(1) C(104) 1.92(3) ? . .
Si(1) C(105) 1.69(3) ? . .
Si(2) C(2) 1.91(1) ? . .
Si(2) C(6) 1.97(3) ? . .
Si(2) C(7) 2.00(4) ? . .
Si(2) C(8) 1.76(3) ? . .
Si(2) C(106) 1.76(4) ? . .
Si(2) C(107) 1.88(4) ? . .
Si(2) C(108) 2.01(3) ? . .
Si(3) C(9) 1.88(1) ? . .
Si(3) C(11) 1.84(2) ? . .
Si(3) C(12) 1.86(2) ? . .
Si(3) C(13) 1.88(2) ? . .
Si(4) C(10) 1.922(9) ? . .
Si(4) C(14) 1.87(2) ? . .
Si(4) C(15) 1.86(2) ? . .
Si(4) C(16) 1.87(2) ? . .
C(1) C(2) 1.33(2) ? . .
C(9) C(10) 1.33(2) ? . .
C(17) C(18) 1.42(2) ? . .
C(17) C(21) 1.45(2) ? . .
C(17) C(22) 1.51(2) ? . .
C(18) C(19) 1.44(2) ? . .
C(18) C(23) 1.50(1) ? . .
C(19) C(20) 1.42(1) ? . .
C(19) C(24) 1.51(2) ? . .
C(20) C(21) 1.43(2) ? . .
C(20) C(25) 1.53(2) ? . .
C(21) C(26) 1.48(2) ? . .
C(27) C(28) 1.38(1) ? . .
C(27) C(32) 1.37(2) ? . .
C(28) C(29) 1.33(3) ? . .
C(29) C(30) 1.34(3) ? . .
C(30) C(31) 1.38(3) ? . .
C(31) C(32) 1.38(3) ? . .
C(33) C(34) 1.36(1) ? . .
C(33) C(38) 1.42(1) ? . .
C(34) C(35) 1.36(2) ? . .
C(35) C(36) 1.36(2) ? . .
C(36) C(37) 1.36(2) ? . .
C(37) C(38) 1.39(2) ? . .
C(39) C(40) 1.38(2) ? . .
C(39) C(44) 1.37(2) ? . .
C(40) C(41) 1.38(2) ? . .
C(41) C(42) 1.38(2) ? . .
C(42) C(43) 1.39(3) ? . .
C(43) C(44) 1.36(2) ? . .
C(45) C(46) 1.36(2) ? . .
C(45) C(50) 1.39(2) ? . .
C(46) C(47) 1.40(2) ? . .
C(47) C(48) 1.37(3) ? . .
C(48) C(49) 1.35(2) ? . .
C(49) C(50) 1.38(1) ? . .
C(51) C(52) 1.38(2) ? . .
C(51) C(56) 1.38(2) ? . .
C(52) C(53) 1.39(2) ? . .
C(53) C(54) 1.36(3) ? . .
C(54) C(55) 1.37(2) ? . .
C(55) C(56) 1.37(2) ? . .
C(57) C(58) 1.37(2) ? . .
C(57) C(62) 1.35(2) ? . .
C(58) C(59) 1.40(2) ? . .
C(59) C(60) 1.33(2) ? . .
C(60) C(61) 1.32(2) ? . .
C(61) C(62) 1.39(2) ? . .
C(63) C(64) 1.38(2) ? . .
C(63) C(68) 1.36(2) ? . .
C(64) C(65) 1.38(2) ? . .
C(65) C(66) 1.34(3) ? . .
C(66) C(67) 1.36(2) ? . .
C(67) C(68) 1.41(2) ? . .
C(69) C(70) 1.36(2) ? . .
C(69) C(74) 1.38(1) ? . .
C(70) C(71) 1.42(2) ? . .
C(71) C(72) 1.32(2) ? . .
C(72) C(73) 1.36(3) ? . .
C(73) C(74) 1.37(2) ? . .
C(75) C(76) 1.36(2) ? . .
C(75) C(80) 1.37(2) ? . .
C(76) C(77) 1.41(2) ? . .
C(77) C(78) 1.34(3) ? . .
C(78) C(79) 1.37(3) ? . .
C(79) C(80) 1.37(2) ? . .
C(81) C(82) 1.40(2) ? . .
C(81) C(86) 1.38(1) ? . .
C(82) C(83) 1.39(2) ? . .
C(83) C(84) 1.35(2) ? . .
C(84) C(85) 1.34(3) ? . .
C(85) C(86) 1.38(2) ? . .
C(87) C(88) 1.34(1) ? . .
C(87) C(92) 1.39(2) ? . .
C(88) C(89) 1.39(2) ? . .
C(89) C(90) 1.38(3) ? . .
C(90) C(91) 1.36(2) ? . .
C(91) C(92) 1.37(2) ? . .
C(93) C(94) 1.40(2) ? . .
C(93) C(98) 1.33(1) ? . .
C(94) C(95) 1.38(2) ? . .
C(95) C(96) 1.31(2) ? . .
C(96) C(97) 1.38(2) ? . .
C(97) C(98) 1.40(2) ? . .
C(11) H(1) 0.9500 ? . .
C(11) H(2) 0.9500 ? . .
C(11) H(3) 0.9499 ? . .
C(12) H(4) 0.9500 ? . .
C(12) H(5) 0.9501 ? . .
C(12) H(6) 0.9499 ? . .
C(13) H(7) 0.9499 ? . .
C(13) H(8) 0.9499 ? . .
C(13) H(9) 0.9500 ? . .
C(14) H(10) 0.9501 ? . .
C(14) H(11) 0.9499 ? . .
C(14) H(12) 0.9500 ? . .
C(15) H(13) 0.9499 ? . .
C(15) H(14) 0.9499 ? . .
C(15) H(15) 0.9499 ? . .
C(16) H(16) 0.9501 ? . .
C(16) H(17) 0.9500 ? . .
C(16) H(18) 0.9500 ? . .
C(22) H(19) 0.9500 ? . .
C(22) H(20) 0.9501 ? . .
C(22) H(21) 0.9500 ? . .
C(23) H(22) 0.9499 ? . .
C(23) H(23) 0.9501 ? . .
C(23) H(24) 0.9500 ? . .
C(24) H(25) 0.9501 ? . .
C(24) H(26) 0.9501 ? . .
C(24) H(27) 0.9501 ? . .
C(25) H(28) 0.9501 ? . .
C(25) H(29) 0.9500 ? . .
C(25) H(30) 0.9500 ? . .
C(26) H(31) 0.9500 ? . .
C(26) H(32) 0.9500 ? . .
C(26) H(33) 0.9500 ? . .
C(28) H(34) 0.9499 ? . .
C(29) H(35) 0.9500 ? . .
C(30) H(36) 0.9500 ? . .
C(31) H(37) 0.9500 ? . .
C(32) H(38) 0.9500 ? . .
C(34) H(39) 0.9500 ? . .
C(35) H(40) 0.9500 ? . .
C(36) H(41) 0.9500 ? . .
C(37) H(42) 0.9500 ? . .
C(38) H(43) 0.9499 ? . .
C(40) H(44) 0.9500 ? . .
C(41) H(45) 0.9500 ? . .
C(42) H(46) 0.9500 ? . .
C(43) H(47) 0.9500 ? . .
C(44) H(48) 0.9501 ? . .
C(46) H(49) 0.9501 ? . .
C(47) H(50) 0.9500 ? . .
C(48) H(51) 0.9499 ? . .
C(49) H(52) 0.9499 ? . .
C(50) H(53) 0.9500 ? . .
C(52) H(54) 0.9500 ? . .
C(53) H(55) 0.9500 ? . .
C(54) H(56) 0.9500 ? . .
C(55) H(57) 0.9501 ? . .
C(56) H(58) 0.9499 ? . .
C(58) H(59) 0.9500 ? . .
C(59) H(60) 0.9500 ? . .
C(60) H(61) 0.9501 ? . .
C(61) H(62) 0.9499 ? . .
C(62) H(63) 0.9500 ? . .
C(64) H(64) 0.9501 ? . .
C(65) H(65) 0.9499 ? . .
C(66) H(66) 0.9500 ? . .
C(67) H(67) 0.9501 ? . .
C(68) H(68) 0.9500 ? . .
C(70) H(69) 0.9501 ? . .
C(71) H(70) 0.9500 ? . .
C(72) H(71) 0.9501 ? . .
C(73) H(72) 0.9500 ? . .
C(74) H(73) 0.9499 ? . .
C(76) H(74) 0.9499 ? . .
C(77) H(75) 0.9500 ? . .
C(78) H(76) 0.9501 ? . .
C(79) H(77) 0.9501 ? . .
C(80) H(78) 0.9500 ? . .
C(82) H(79) 0.9499 ? . .
C(83) H(80) 0.9499 ? . .
C(84) H(81) 0.9500 ? . .
C(85) H(82) 0.9500 ? . .
C(86) H(83) 0.9499 ? . .
C(88) H(84) 0.9499 ? . .
C(89) H(85) 0.9500 ? . .
C(90) H(86) 0.9499 ? . .
C(91) H(87) 0.9501 ? . .
C(92) H(88) 0.9501 ? . .
C(94) H(89) 0.9500 ? . .
C(95) H(90) 0.9501 ? . .
C(96) H(91) 0.9500 ? . .
C(97) H(92) 0.9500 ? . .
C(98) H(93) 0.9500 ? . .
H(27) C(24) 0.9501 ? . .
H(43) C(38) 0.9499 ? . .
H(67) C(67) 0.9501 ? . .
H(75) C(77) 0.9500 ? . .
H(80) C(83) 0.9499 ? . .
H(91) C(96) 0.9500 ? . .

loop_
_geom_contact_atom_site_label_1
_geom_contact_atom_site_label_2
_geom_contact_distance
_geom_contact_publ_flag
_geom_contact_site_symmetry_1
_geom_contact_site_symmetry_2
Pd(1) Pd(2) 3.185(1) ? . .
Pd(3) Pd(4) 3.127(1) ? . .
